data_4027949
loop_
_publ_author_name
'Jan V\'avra'
'Luk\'a\<s Severa'
'Ivana C\'isa\<rov\'a'
'Blanka Klepet\'a\<rov\'a'
'David \<Saman'
'Du\<san Koval'
'V\'aclav Ka\<si\<cka'
'Filip Tepl\'y'

_publ_section_title
;
 Search for Conglomerate in Set of [7]Helquat Salts: Multigram Resolution
 of Helicene-Viologen Hybrid by Preferential Crystallization
;
_journal_name_full 'Journal of Organic Chemistry'
_journal_page_first 1329
_journal_page_last 1342
_journal_paper_doi 10.1021/jo301615k
_journal_volume 78
_journal_year 2013
_chemical_formula_sum 'C32 H26 F6 N2 O6 S2'
_chemical_formula_weight 712.67
_chemical_name_systematic
; 
 ? 
;
_space_group_IT_number 4
_symmetry_cell_setting monoclinic
_symmetry_space_group_name_Hall 'P 2yb'
_symmetry_space_group_name_H-M 'P 1 21 1'
_atom_sites_solution_hydrogens geom
_atom_sites_solution_primary direct
_atom_sites_solution_secondary difmap
_audit_creation_method SHELXL-97
_cell_angle_alpha 90.00
_cell_angle_beta 89.8050(8)
_cell_angle_gamma 90.00
_cell_formula_units_Z 4
_cell_length_a 11.9030(2)
_cell_length_b 12.4390(2)
_cell_length_c 20.8730(3)
_cell_measurement_temperature 293(2)
_cell_volume 3090.47(8)
_computing_structure_refinement 'SHELXL-97 (Sheldrick, 1997)'
_computing_structure_solution 'SHELXS-97 (Sheldrick, 1990)'
_diffrn_ambient_temperature 293(2)
_diffrn_measured_fraction_theta_full 0.994
_diffrn_measured_fraction_theta_max 0.994
_diffrn_radiation_monochromator graphite
_diffrn_radiation_source 'fine-focus sealed tube'
_diffrn_radiation_type MoK\a
_diffrn_radiation_wavelength 0.71073
_diffrn_reflns_av_R_equivalents 0.0000
_diffrn_reflns_av_sigmaI/netI 0.0360
_diffrn_reflns_limit_h_max 15
_diffrn_reflns_limit_h_min -15
_diffrn_reflns_limit_k_max 16
_diffrn_reflns_limit_k_min -16
_diffrn_reflns_limit_l_max 27
_diffrn_reflns_limit_l_min -27
_diffrn_reflns_number 14249
_diffrn_reflns_theta_full 27.60
_diffrn_reflns_theta_max 27.60
_diffrn_reflns_theta_min 1.91
_exptl_absorpt_coefficient_mu 0.258
_exptl_crystal_density_diffrn 1.532
_exptl_crystal_F_000 1464
_refine_diff_density_max 0.253
_refine_diff_density_min -0.448
_refine_diff_density_rms 0.054
_refine_ls_abs_structure_details 'Flack H D (1983), Acta Cryst. A39, 876-881'
_refine_ls_abs_structure_Flack -0.03(4)
_refine_ls_extinction_method none
_refine_ls_goodness_of_fit_ref 1.012
_refine_ls_hydrogen_treatment mixed
_refine_ls_matrix_type full
_refine_ls_number_parameters 869
_refine_ls_number_reflns 14249
_refine_ls_number_restraints 1
_refine_ls_restrained_S_all 1.012
_refine_ls_R_factor_all 0.0702
_refine_ls_R_factor_gt 0.0439
_refine_ls_shift/su_max 0.006
_refine_ls_shift/su_mean 0.000
_refine_ls_structure_factor_coef Fsqd
_refine_ls_weighting_details 'calc w=1/[\s^2^(Fo^2^)+(0.0708P)^2^+0.0000P] where P=(Fo^2^+2Fc^2^)/3'
_refine_ls_weighting_scheme calc
_refine_ls_wR_factor_gt 0.1029
_refine_ls_wR_factor_ref 0.1140
_reflns_number_gt 10195
_reflns_number_total 14249
_reflns_threshold_expression >2sigma(I)
_cod_data_source_file jo301615k_P-2_TfO.cif
_cod_data_source_block shelxl
_cod_database_code 4027949

loop_
_symmetry_equiv_pos_as_xyz
'x, y, z'
'-x, y+1/2, -z'

loop_
_atom_site_label
_atom_site_type_symbol
_atom_site_fract_x
_atom_site_fract_y
_atom_site_fract_z
_atom_site_U_iso_or_equiv
_atom_site_adp_type
_atom_site_occupancy
_atom_site_symmetry_multiplicity
_atom_site_calc_flag
_atom_site_refinement_flags
S1 S 0.57861(5) 0.43192(5) 0.26066(3) 0.04730(14) Uani 1 1 d .
S2 S 0.44073(6) 0.91822(6) 0.15265(3) 0.06008(18) Uani 1 1 d .
S3 S 0.07781(6) 0.46833(6) 0.28740(3) 0.06162(18) Uani 1 1 d .
S4 S -0.03823(7) -0.01803(7) 0.28503(4) 0.0717(2) Uani 1 1 d .
O5 O 0.55551(16) 0.44828(17) 0.32744(8) 0.0632(5) Uani 1 1 d .
F6 F 0.45127(15) 0.45346(17) 0.15954(7) 0.0816(5) Uani 1 1 d .
C7 C 0.91427(17) 0.62320(16) 0.05719(10) 0.0359(4) Uani 1 1 d .
N8 N 1.02518(15) 0.68463(15) 0.14382(9) 0.0423(4) Uani 1 1 d .
N9 N 0.52039(17) 0.18135(15) 0.39331(9) 0.0461(4) Uani 1 1 d .
C10 C 1.21839(17) 0.68473(17) 0.06240(11) 0.0396(5) Uani 1 1 d .
O11 O 0.60514(18) 0.32425(16) 0.24308(10) 0.0701(5) Uani 1 1 d .
C12 C 1.11014(17) 0.70485(17) 0.03981(10) 0.0371(4) Uani 1 1 d .
O13 O 0.1062(2) 0.57283(18) 0.30971(10) 0.0811(6) Uani 1 1 d .
O14 O 0.64562(18) 0.51299(18) 0.23162(10) 0.0788(6) Uani 1 1 d .
C15 C 1.18948(19) 0.76543(17) -0.06133(11) 0.0431(5) Uani 1 1 d .
O16 O 0.47161(16) 0.96033(19) 0.09145(9) 0.0735(6) Uani 1 1 d .
C17 C 1.09662(17) 0.75338(17) -0.02062(10) 0.0379(5) Uani 1 1 d .
N18 N 0.50433(19) 0.25957(15) 0.65034(9) 0.0512(5) Uani 1 1 d .
N19 N 0.96388(16) 0.78513(17) -0.10512(9) 0.0497(5) Uani 1 1 d .
C20 C 0.3059(2) 0.19336(18) 0.45335(12) 0.0461(5) Uani 1 1 d .
C21 C 0.90801(18) 0.84849(17) -0.00254(11) 0.0424(5) Uani 1 1 d .
F22 F 0.36961(14) 0.3765(2) 0.23829(11) 0.1026(7) Uani 1 1 d .
C23 C 0.40674(19) 0.20235(17) 0.48813(11) 0.0400(5) Uani 1 1 d .
C24 C 0.98727(18) 0.79706(17) -0.04288(10) 0.0399(5) Uani 1 1 d .
C25 C 0.40196(19) 0.24318(17) 0.55129(11) 0.0412(5) Uani 1 1 d .
C26 C 0.9382(2) 0.6727(2) 0.18555(11) 0.0490(6) Uani 1 1 d .
H26 H 0.9491 0.6857 0.2290 0.059 Uiso 1 1 calc R
C27 C 0.5888(2) 0.06479(17) 0.55140(11) 0.0427(5) Uani 1 1 d .
H27 H 0.5214 0.0718 0.5737 0.051 Uiso 1 1 calc R
C28 C 1.01451(17) 0.67064(16) 0.08044(10) 0.0373(5) Uani 1 1 d .
C29 C 0.59962(19) 0.32787(17) 0.55875(11) 0.0413(5) Uani 1 1 d .
F30 F 0.09366(18) 0.0316(2) 0.19085(9) 0.0998(7) Uani 1 1 d .
C31 C 1.31224(18) 0.69992(19) 0.02252(12) 0.0457(5) Uani 1 1 d .
O32 O 0.14503(19) 0.38353(19) 0.31227(13) 0.0902(7) Uani 1 1 d .
C33 C 0.93371(19) 0.88418(17) 0.06001(12) 0.0453(5) Uani 1 1 d .
H33 H 1.0069 0.8781 0.0751 0.054 Uiso 1 1 calc R
C34 C 0.5038(2) 0.27751(17) 0.58691(10) 0.0420(5) Uani 1 1 d .
C35 C 0.4222(2) 0.2253(2) 0.35906(12) 0.0564(6) Uani 1 1 d .
H35A H 0.4303 0.2127 0.3134 0.068 Uiso 1 1 calc R
H35B H 0.4174 0.3023 0.3661 0.068 Uiso 1 1 calc R
O36 O 0.0540(2) 0.4643(2) 0.21997(10) 0.0841(6) Uani 1 1 d .
C37 C 1.13806(19) 0.7136(2) 0.16941(11) 0.0492(6) Uani 1 1 d .
H37A H 1.1424 0.6951 0.2145 0.059 Uiso 1 1 calc R
H37B H 1.1505 0.7903 0.1651 0.059 Uiso 1 1 calc R
C38 C 0.50983(18) 0.16309(17) 0.45696(10) 0.0396(5) Uani 1 1 d .
C39 C 0.59773(19) 0.10528(17) 0.48783(10) 0.0413(5) Uani 1 1 d .
C40 C 0.8032(2) 0.5432(2) -0.02634(12) 0.0511(6) Uani 1 1 d .
H40 H 0.7965 0.5183 -0.0682 0.061 Uiso 1 1 calc R
C41 C 0.7190(2) 0.5712(2) 0.07630(14) 0.0568(7) Uani 1 1 d .
H41 H 0.6568 0.5668 0.1033 0.068 Uiso 1 1 calc R
C42 C 0.59915(19) 0.37140(17) 0.49651(11) 0.0435(5) Uani 1 1 d .
H42 H 0.5337 0.3694 0.4724 0.052 Uiso 1 1 calc R
C43 C 1.1641(2) 0.8014(2) -0.12916(12) 0.0549(6) Uani 1 1 d .
H43A H 1.1576 0.8791 -0.1309 0.066 Uiso 1 1 calc R
H43B H 1.2242 0.7794 -0.1578 0.066 Uiso 1 1 calc R
C44 C 0.6989(2) 0.08497(19) 0.45333(12) 0.0484(5) Uani 1 1 d .
C45 C 0.6991(2) 0.3361(2) 0.59606(12) 0.0497(6) Uani 1 1 d .
C46 C 0.6774(2) 0.0162(2) 0.57978(12) 0.0540(6) Uani 1 1 d .
H46 H 0.6709 -0.0076 0.6219 0.065 Uiso 1 1 calc R
C47 C 0.6964(3) 0.3014(2) 0.66018(13) 0.0635(7) Uani 1 1 d .
H47 H 0.7620 0.3004 0.6842 0.076 Uiso 1 1 calc R
C48 C 1.2261(2) 0.6527(2) 0.13224(11) 0.0498(6) Uani 1 1 d .
H48A H 1.2138 0.5759 0.1367 0.060 Uiso 1 1 calc R
H48B H 1.3002 0.6694 0.1487 0.060 Uiso 1 1 calc R
C49 C 0.2982(2) 0.25609(19) 0.58171(13) 0.0499(6) Uani 1 1 d .
C50 C 0.4439(2) 0.4529(2) 0.22322(13) 0.0605(7) Uani 1 1 d .
O51 O -0.0321(2) 0.0018(2) 0.35271(10) 0.0848(6) Uani 1 1 d .
C52 C 0.90301(19) 0.58455(17) -0.00619(11) 0.0426(5) Uani 1 1 d .
H52 H 0.9639 0.5873 -0.0342 0.051 Uiso 1 1 calc R
C53 C 1.29784(19) 0.73948(19) -0.03963(12) 0.0471(5) Uani 1 1 d .
F54 F 0.3974(2) 0.5451(2) 0.24080(11) 0.1148(8) Uani 1 1 d .
F55 F 0.0948(2) 0.14608(19) 0.26705(12) 0.1106(7) Uani 1 1 d .
C56 C 0.82183(18) 0.61311(19) 0.09999(11) 0.0454(5) Uani 1 1 d .
F57 F 0.17911(18) -0.0001(3) 0.27974(12) 0.1222(9) Uani 1 1 d .
C58 C 0.6936(2) 0.4164(2) 0.47137(13) 0.0568(6) Uani 1 1 d .
H58 H 0.6925 0.4448 0.4302 0.068 Uiso 1 1 calc R
C59 C 0.1974(2) 0.2369(2) 0.54891(15) 0.0558(6) Uani 1 1 d .
F60 F 0.4409(3) 1.0044(2) 0.26675(11) 0.1306(10) Uani 1 1 d .
C61 C 0.6164(2) 0.1608(2) 0.35956(13) 0.0563(6) Uani 1 1 d .
H61 H 0.6202 0.1776 0.3162 0.068 Uiso 1 1 calc R
C62 C 0.8529(2) 0.9273(2) 0.09851(14) 0.0614(7) Uani 1 1 d .
H62 H 0.8711 0.9516 0.1393 0.074 Uiso 1 1 calc R
C63 C 0.2013(2) 0.20945(19) 0.48384(14) 0.0537(6) Uani 1 1 d .
C64 C 0.3172(2) 0.1714(2) 0.38348(13) 0.0577(6) Uani 1 1 d .
H64A H 0.2522 0.1990 0.3609 0.069 Uiso 1 1 calc R
H64B H 0.3217 0.0945 0.3761 0.069 Uiso 1 1 calc R
F65 F -0.05023(18) 0.4403(3) 0.38645(10) 0.1260(10) Uani 1 1 d .
C66 C 1.4282(2) 0.6707(3) 0.04556(14) 0.0607(7) Uani 1 1 d .
H66A H 1.4719 0.7349 0.0509 0.091 Uiso 1 1 calc R
H66B H 1.4639 0.6248 0.0146 0.091 Uiso 1 1 calc R
H66C H 1.4225 0.6337 0.0858 0.091 Uiso 1 1 calc R
C67 C 0.7890(2) 0.0333(2) 0.48417(14) 0.0623(7) Uani 1 1 d .
H67 H 0.8557 0.0209 0.4620 0.075 Uiso 1 1 calc R
C68 C 1.0547(2) 0.7498(2) -0.14921(12) 0.0586(7) Uani 1 1 d .
H68A H 1.0366 0.7706 -0.1928 0.070 Uiso 1 1 calc R
H68B H 1.0617 0.6722 -0.1478 0.070 Uiso 1 1 calc R
O69 O 0.3257(2) 0.8937(3) 0.16045(14) 0.1119(10) Uani 1 1 d .
C70 C 0.7791(2) 0.0013(2) 0.54656(14) 0.0639(7) Uani 1 1 d .
H70 H 0.8398 -0.0305 0.5671 0.077 Uiso 1 1 calc R
C71 C 0.7975(2) 0.8641(2) -0.02596(14) 0.0550(6) Uani 1 1 d .
O72 O 0.5163(2) 0.8397(2) 0.17679(11) 0.0990(8) Uani 1 1 d .
C73 C 0.7956(2) 0.3828(2) 0.56787(14) 0.0634(7) Uani 1 1 d .
H73 H 0.8616 0.3878 0.5914 0.076 Uiso 1 1 calc R
C74 C 0.7056(2) 0.1166(2) 0.38871(14) 0.0632(7) Uani 1 1 d .
H74 H 0.7722 0.1067 0.3660 0.076 Uiso 1 1 calc R
C75 C 0.5986(3) 0.2697(2) 0.68687(13) 0.0614(7) Uani 1 1 d .
H75 H 0.5953 0.2546 0.7305 0.074 Uiso 1 1 calc R
C76 C 0.8363(2) 0.6423(2) 0.16442(12) 0.0523(6) Uani 1 1 d .
H76 H 0.7755 0.6405 0.1925 0.063 Uiso 1 1 calc R
C77 C 0.8584(2) 0.8035(2) -0.12885(13) 0.0607(7) Uani 1 1 d .
H77 H 0.8441 0.7931 -0.1722 0.073 Uiso 1 1 calc R
F78 F 0.5663(2) 1.0662(2) 0.20289(12) 0.1305(10) Uani 1 1 d .
F79 F -0.13103(19) 0.5216(3) 0.31090(12) 0.1265(9) Uani 1 1 d .
C80 C 0.7106(2) 0.5378(2) 0.01510(14) 0.0579(7) Uani 1 1 d .
H80 H 0.6426 0.5108 0.0002 0.069 Uiso 1 1 calc R
C81 C 0.7933(2) 0.4201(3) 0.50765(14) 0.0668(7) Uani 1 1 d .
H81 H 0.8582 0.4488 0.4896 0.080 Uiso 1 1 calc R
F82 F -0.1019(2) 0.3519(3) 0.30543(16) 0.1474(11) Uani 1 1 d .
C83 C 0.7147(2) 0.9066(2) 0.01591(17) 0.0694(8) Uani 1 1 d .
H83 H 0.6413 0.9151 0.0016 0.083 Uiso 1 1 calc R
C84 C 0.3015(3) 0.2862(2) 0.65172(14) 0.0678(8) Uani 1 1 d .
H84A H 0.3111 0.3633 0.6562 0.081 Uiso 1 1 calc R
H84B H 0.2315 0.2660 0.6724 0.081 Uiso 1 1 calc R
O85 O -0.12458(19) 0.0419(3) 0.25292(13) 0.1170(11) Uani 1 1 d .
C86 C 1.3990(2) 0.7578(3) -0.08176(15) 0.0750(9) Uani 1 1 d .
H86A H 1.3751 0.7833 -0.1229 0.113 Uiso 1 1 calc R
H86B H 1.4393 0.6915 -0.0869 0.113 Uiso 1 1 calc R
H86C H 1.4472 0.8103 -0.0623 0.113 Uiso 1 1 calc R
C87 C 0.3971(3) 0.2290(2) 0.68239(13) 0.0646(7) Uani 1 1 d .
H87A H 0.4005 0.2476 0.7275 0.077 Uiso 1 1 calc R
H87B H 0.3860 0.1519 0.6790 0.077 Uiso 1 1 calc R
C88 C 0.0854(3) 0.2522(3) 0.58237(19) 0.0851(10) Uani 1 1 d .
H88A H 0.0401 0.3014 0.5582 0.128 Uiso 1 1 calc R
H88B H 0.0975 0.2805 0.6245 0.128 Uiso 1 1 calc R
H88C H 0.0475 0.1842 0.5855 0.128 Uiso 1 1 calc R
C89 C 0.7758(2) 0.8364(3) -0.08976(15) 0.0671(8) Uani 1 1 d .
H89 H 0.7028 0.8408 -0.1052 0.081 Uiso 1 1 calc R
O90 O -0.0232(4) -0.1275(2) 0.26722(17) 0.1528(15) Uani 1 1 d .
C91 C 0.7416(2) 0.9349(3) 0.07620(17) 0.0738(8) Uani 1 1 d .
H91 H 0.6857 0.9599 0.1036 0.089 Uiso 1 1 calc R
C92 C 0.0870(3) 0.0414(3) 0.25413(15) 0.0732(9) Uani 1 1 d .
C93 C -0.0578(3) 0.4430(4) 0.32334(16) 0.0819(10) Uani 1 1 d .
F94 F 0.3974(3) 1.1119(2) 0.19175(16) 0.1561(12) Uani 1 1 d .
C95 C 0.4613(4) 1.0292(3) 0.20583(19) 0.0917(11) Uani 1 1 d .
C96 C 0.0960(2) 0.1949(3) 0.44487(17) 0.0781(9) Uani 1 1 d .
H96A H 0.0314 0.2010 0.4723 0.117 Uiso 1 1 calc R
H96B H 0.0967 0.1251 0.4252 0.117 Uiso 1 1 calc R
H96C H 0.0927 0.2492 0.4123 0.117 Uiso 1 1 calc R

loop_
_atom_site_aniso_label
_atom_site_aniso_U_11
_atom_site_aniso_U_22
_atom_site_aniso_U_33
_atom_site_aniso_U_23
_atom_site_aniso_U_13
_atom_site_aniso_U_12
S1 0.0455(3) 0.0585(3) 0.0380(3) 0.0024(3) 0.0011(2) -0.0067(3)
S2 0.0595(4) 0.0671(4) 0.0536(4) -0.0013(3) 0.0062(3) -0.0072(3)
S3 0.0646(4) 0.0669(4) 0.0533(4) 0.0019(3) 0.0068(3) -0.0009(3)
S4 0.0742(5) 0.0798(5) 0.0611(5) -0.0166(4) 0.0109(4) -0.0081(4)
O5 0.0687(11) 0.0831(13) 0.0378(9) -0.0059(9) -0.0029(8) -0.0071(10)
F6 0.0884(11) 0.1094(14) 0.0471(9) 0.0051(9) -0.0200(8) -0.0001(10)
C7 0.0354(11) 0.0352(10) 0.0372(12) 0.0025(8) -0.0014(9) 0.0008(8)
N8 0.0417(10) 0.0501(10) 0.0350(11) 0.0053(8) -0.0015(8) -0.0087(8)
N9 0.0549(11) 0.0459(10) 0.0373(11) -0.0009(8) -0.0009(9) -0.0020(9)
C10 0.0353(11) 0.0420(11) 0.0416(13) 0.0017(9) 0.0009(9) 0.0000(9)
O11 0.0827(13) 0.0669(12) 0.0607(12) -0.0047(9) 0.0018(10) 0.0168(10)
C12 0.0358(10) 0.0400(10) 0.0355(12) -0.0005(9) 0.0010(8) -0.0029(9)
O13 0.1016(16) 0.0740(14) 0.0680(14) -0.0005(11) -0.0096(12) -0.0100(12)
O14 0.0721(13) 0.0919(15) 0.0723(14) 0.0127(11) 0.0076(10) -0.0327(11)
C15 0.0460(13) 0.0426(11) 0.0405(13) 0.0003(10) 0.0076(10) 0.0000(10)
O16 0.0662(11) 0.1042(15) 0.0501(11) 0.0142(11) -0.0024(9) 0.0047(11)
C17 0.0377(11) 0.0400(11) 0.0361(12) 0.0013(9) 0.0028(9) 0.0014(9)
N18 0.0707(13) 0.0451(10) 0.0379(11) -0.0019(8) 0.0010(10) -0.0029(10)
N19 0.0524(11) 0.0565(11) 0.0401(11) 0.0072(9) -0.0028(9) 0.0034(10)
C20 0.0504(13) 0.0418(11) 0.0461(14) 0.0026(10) -0.0084(10) -0.0030(11)
C21 0.0416(12) 0.0380(11) 0.0476(14) 0.0078(10) 0.0037(10) 0.0014(9)
F22 0.0550(10) 0.1480(19) 0.1048(15) 0.0335(14) -0.0163(10) -0.0312(12)
C23 0.0451(12) 0.0383(11) 0.0366(12) 0.0008(9) -0.0026(9) -0.0019(10)
C24 0.0403(11) 0.0390(11) 0.0405(13) 0.0084(9) 0.0016(9) -0.0004(9)
C25 0.0480(12) 0.0364(10) 0.0393(13) 0.0003(9) 0.0044(10) 0.0016(9)
C26 0.0509(13) 0.0620(14) 0.0340(13) 0.0017(11) 0.0067(10) -0.0109(11)
C27 0.0498(13) 0.0390(11) 0.0394(13) -0.0037(9) -0.0005(10) -0.0006(10)
C28 0.0354(11) 0.0382(10) 0.0383(12) 0.0028(9) 0.0040(9) -0.0003(9)
C29 0.0470(12) 0.0385(11) 0.0383(13) -0.0064(9) -0.0024(10) 0.0043(10)
F30 0.0988(14) 0.1405(19) 0.0600(12) 0.0134(11) 0.0170(10) 0.0198(13)
C31 0.0401(12) 0.0482(12) 0.0488(15) -0.0077(11) 0.0034(10) 0.0028(10)
O32 0.0747(14) 0.0793(14) 0.117(2) 0.0240(13) 0.0126(12) 0.0140(12)
C33 0.0441(12) 0.0384(11) 0.0534(14) -0.0002(10) 0.0075(10) -0.0005(10)
C34 0.0548(13) 0.0379(11) 0.0333(12) -0.0036(9) -0.0010(10) 0.0031(10)
C35 0.0749(17) 0.0579(14) 0.0366(14) 0.0049(11) -0.0086(12) 0.0013(13)
O36 0.1107(17) 0.0894(15) 0.0522(12) -0.0064(11) 0.0148(11) -0.0092(13)
C37 0.0443(13) 0.0651(15) 0.0383(13) 0.0038(11) -0.0072(10) -0.0168(11)
C38 0.0454(12) 0.0379(10) 0.0354(12) -0.0008(9) 0.0001(9) -0.0026(9)
C39 0.0471(12) 0.0384(10) 0.0383(13) -0.0053(9) 0.0016(10) -0.0026(10)
C40 0.0511(14) 0.0544(13) 0.0477(14) -0.0086(11) -0.0098(11) -0.0021(11)
C41 0.0390(13) 0.0683(16) 0.0629(17) 0.0036(13) 0.0013(11) -0.0112(11)
C42 0.0469(13) 0.0383(11) 0.0455(14) -0.0018(10) -0.0039(10) 0.0016(10)
C43 0.0574(15) 0.0656(15) 0.0416(14) 0.0050(12) 0.0123(11) 0.0034(12)
C44 0.0511(13) 0.0492(12) 0.0450(14) -0.0038(10) 0.0033(11) 0.0018(11)
C45 0.0499(14) 0.0542(13) 0.0449(14) -0.0093(11) -0.0088(11) 0.0057(11)
C46 0.0635(16) 0.0524(13) 0.0462(14) 0.0027(11) -0.0053(12) 0.0011(12)
C47 0.0707(18) 0.0687(16) 0.0515(16) -0.0124(13) -0.0223(14) 0.0092(14)
C48 0.0419(12) 0.0599(14) 0.0477(14) 0.0090(11) -0.0073(10) -0.0038(11)
C49 0.0535(14) 0.0424(12) 0.0538(15) -0.0016(11) 0.0123(11) 0.0019(11)
C50 0.0649(16) 0.0667(17) 0.0500(16) 0.0007(13) -0.0064(12) 0.0024(14)
O51 0.1044(17) 0.0985(16) 0.0515(12) -0.0116(11) 0.0114(11) 0.0023(13)
C52 0.0452(12) 0.0390(11) 0.0437(13) 0.0002(9) -0.0009(10) 0.0016(10)
C53 0.0412(12) 0.0491(12) 0.0508(15) -0.0055(11) 0.0114(10) -0.0020(10)
F54 0.1194(17) 0.1201(17) 0.1050(16) -0.0230(13) -0.0326(13) 0.0644(15)
F55 0.1361(19) 0.0884(15) 0.1077(17) 0.0168(12) -0.0243(14) -0.0299(13)
C56 0.0389(12) 0.0504(12) 0.0468(14) 0.0076(10) 0.0007(10) -0.0041(10)
F57 0.0770(13) 0.182(3) 0.1075(16) 0.0366(16) -0.0037(11) 0.0359(14)
C58 0.0636(15) 0.0573(14) 0.0494(14) -0.0004(12) 0.0034(11) -0.0056(13)
C59 0.0484(14) 0.0434(12) 0.0755(19) 0.0012(12) 0.0093(13) 0.0021(11)
F60 0.208(3) 0.1138(17) 0.0701(14) -0.0262(13) 0.0476(15) -0.0581(18)
C61 0.0666(17) 0.0652(15) 0.0370(13) -0.0011(12) 0.0103(12) 0.0004(13)
C62 0.0664(16) 0.0519(13) 0.0657(17) -0.0065(13) 0.0172(13) -0.0002(13)
C63 0.0477(14) 0.0453(12) 0.0680(19) 0.0069(12) -0.0027(12) 0.0003(11)
C64 0.0594(15) 0.0625(15) 0.0513(15) 0.0000(12) -0.0136(12) -0.0056(13)
F65 0.0974(14) 0.214(3) 0.0666(13) 0.0309(16) 0.0277(10) 0.0103(17)
C66 0.0368(12) 0.0800(18) 0.0654(18) -0.0026(14) 0.0044(11) 0.0077(12)
C67 0.0522(15) 0.0704(17) 0.0642(18) -0.0019(14) 0.0051(12) 0.0100(14)
C68 0.0685(16) 0.0743(17) 0.0329(13) 0.0024(12) 0.0010(11) 0.0054(14)
O69 0.0743(15) 0.135(2) 0.126(2) -0.0376(18) 0.0311(14) -0.0482(16)
C70 0.0556(16) 0.0712(17) 0.0650(19) -0.0015(14) -0.0101(13) 0.0126(13)
C71 0.0453(13) 0.0538(14) 0.0659(18) 0.0154(12) 0.0013(12) 0.0066(11)
O72 0.140(2) 0.0927(17) 0.0645(15) 0.0176(12) 0.0072(14) 0.0330(16)
C73 0.0464(14) 0.0843(19) 0.0597(18) -0.0177(15) -0.0065(12) 0.0030(13)
C74 0.0626(16) 0.0723(17) 0.0546(17) -0.0036(14) 0.0181(13) 0.0051(14)
C75 0.085(2) 0.0614(15) 0.0374(14) -0.0022(12) -0.0114(14) 0.0037(15)
C76 0.0443(13) 0.0680(15) 0.0445(14) 0.0048(12) 0.0086(10) -0.0090(11)
C77 0.0651(17) 0.0738(17) 0.0434(15) 0.0151(13) -0.0149(13) 0.0043(14)
F78 0.140(2) 0.145(2) 0.1067(18) -0.0242(16) 0.0075(15) -0.0760(18)
F79 0.0707(13) 0.190(3) 0.1183(19) 0.0164(18) 0.0044(12) 0.0344(16)
C80 0.0432(13) 0.0653(15) 0.0652(18) -0.0024(13) -0.0111(12) -0.0063(12)
C81 0.0473(14) 0.0864(19) 0.0667(19) -0.0158(16) 0.0103(12) -0.0111(14)
F82 0.118(2) 0.157(3) 0.167(3) -0.018(2) 0.0322(18) -0.0693(19)
C83 0.0488(15) 0.0733(19) 0.086(2) 0.0109(16) 0.0064(14) 0.0132(14)
C84 0.0746(18) 0.0692(17) 0.0595(18) -0.0120(14) 0.0234(14) -0.0054(15)
O85 0.0574(13) 0.209(3) 0.0849(17) -0.0103(19) -0.0075(12) 0.0118(17)
C86 0.0484(15) 0.110(2) 0.067(2) -0.0018(18) 0.0230(13) -0.0015(16)
C87 0.084(2) 0.0683(17) 0.0415(15) -0.0032(12) 0.0127(14) -0.0112(15)
C88 0.0570(17) 0.095(2) 0.103(3) -0.017(2) 0.0196(16) -0.0010(17)
C89 0.0497(15) 0.083(2) 0.068(2) 0.0221(15) -0.0119(14) 0.0076(14)
O90 0.256(4) 0.0696(16) 0.132(3) -0.0349(17) 0.074(3) -0.046(2)
C91 0.0546(16) 0.0798(19) 0.087(2) -0.0033(17) 0.0280(15) 0.0133(15)
C92 0.0703(19) 0.094(2) 0.0548(19) 0.0164(16) 0.0005(14) 0.0311(18)
C93 0.0647(18) 0.120(3) 0.061(2) 0.0078(19) 0.0054(14) 0.001(2)
F94 0.213(3) 0.0814(16) 0.173(3) -0.0163(17) 0.041(2) 0.0275(19)
C95 0.113(3) 0.074(2) 0.088(3) -0.0102(18) 0.023(2) -0.038(2)
C96 0.0499(15) 0.086(2) 0.098(3) 0.0058(18) -0.0178(15) -0.0013(15)

loop_
_atom_type_symbol
_atom_type_description
_atom_type_scat_dispersion_real
_atom_type_scat_dispersion_imag
_atom_type_scat_source
C C 0.0033 0.0016 'International Tables Vol C Tables 4.2.6.8 and 6.1.1.4'
H H 0.0000 0.0000 'International Tables Vol C Tables 4.2.6.8 and 6.1.1.4'
N N 0.0061 0.0033 'International Tables Vol C Tables 4.2.6.8 and 6.1.1.4'
O O 0.0106 0.0060 'International Tables Vol C Tables 4.2.6.8 and 6.1.1.4'
F F 0.0171 0.0103 'International Tables Vol C Tables 4.2.6.8 and 6.1.1.4'
S S 0.1246 0.1234 'International Tables Vol C Tables 4.2.6.8 and 6.1.1.4'

loop_
_geom_angle_atom_site_label_1
_geom_angle_atom_site_label_2
_geom_angle_atom_site_label_3
_geom_angle
O14 S1 O11 115.73(14)
O14 S1 O5 114.81(13)
O11 S1 O5 115.18(12)
O14 S1 C50 102.17(13)
O11 S1 C50 102.76(13)
O5 S1 C50 103.45(12)
O69 S2 O72 115.18(18)
O69 S2 O16 115.42(16)
O72 S2 O16 114.08(14)
O69 S2 C95 103.28(18)
O72 S2 C95 102.84(19)
O16 S2 C95 103.70(16)
O13 S3 O32 115.05(15)
O13 S3 O36 113.62(14)
O32 S3 O36 116.36(16)
O13 S3 C93 103.71(17)
O32 S3 C93 102.84(16)
O36 S3 C93 102.80(15)
O90 S4 O51 114.5(2)
O90 S4 O85 117.7(2)
O51 S4 O85 114.08(16)
O90 S4 C92 101.42(19)
O51 S4 C92 103.87(15)
O85 S4 C92 102.39(16)
C52 C7 C28 123.0(2)
C52 C7 C56 118.85(19)
C28 C7 C56 118.18(19)
C28 N8 C26 122.93(18)
C28 N8 C37 118.24(17)
C26 N8 C37 118.83(18)
C38 N9 C61 123.4(2)
C38 N9 C35 117.8(2)
C61 N9 C35 118.8(2)
C12 C10 C31 120.6(2)
C12 C10 C48 115.54(19)
C31 C10 C48 123.75(19)
C10 C12 C17 119.20(19)
C10 C12 C28 117.64(18)
C17 C12 C28 123.14(18)
C17 C15 C53 120.2(2)
C17 C15 C43 116.0(2)
C53 C15 C43 123.7(2)
C15 C17 C12 119.81(19)
C15 C17 C24 117.49(19)
C12 C17 C24 122.65(19)
C34 N18 C75 122.8(2)
C34 N18 C87 118.6(2)
C75 N18 C87 118.5(2)
C24 N19 C77 121.8(2)
C24 N19 C68 118.80(19)
C77 N19 C68 119.4(2)
C23 C20 C63 120.6(2)
C23 C20 C64 116.4(2)
C63 C20 C64 123.0(2)
C33 C21 C24 123.1(2)
C33 C21 C71 118.6(2)
C24 C21 C71 118.3(2)
C20 C23 C25 118.5(2)
C20 C23 C38 117.2(2)
C25 C23 C38 124.25(19)
N19 C24 C21 119.17(19)
N19 C24 C17 116.6(2)
C21 C24 C17 124.19(19)
C49 C25 C23 119.9(2)
C49 C25 C34 117.5(2)
C23 C25 C34 122.6(2)
C76 C26 N8 120.4(2)
C76 C26 H26 119.8
N8 C26 H26 119.8
C46 C27 C39 120.7(2)
C46 C27 H27 119.7
C39 C27 H27 119.7
N8 C28 C7 118.32(18)
N8 C28 C12 116.93(18)
C7 C28 C12 124.75(19)
C42 C29 C45 118.9(2)
C42 C29 C34 122.9(2)
C45 C29 C34 118.1(2)
C53 C31 C10 119.8(2)
C53 C31 C66 119.7(2)
C10 C31 C66 120.4(2)
C62 C33 C21 121.0(2)
C62 C33 H33 119.5
C21 C33 H33 119.5
N18 C34 C29 118.2(2)
N18 C34 C25 116.9(2)
C29 C34 C25 124.9(2)
N9 C35 C64 109.2(2)
N9 C35 H35A 109.8
C64 C35 H35A 109.8
N9 C35 H35B 109.8
C64 C35 H35B 109.8
H35A C35 H35B 108.3
N8 C37 C48 108.67(19)
N8 C37 H37A 110.0
C48 C37 H37A 110.0
N8 C37 H37B 110.0
C48 C37 H37B 110.0
H37A C37 H37B 108.3
N9 C38 C39 117.6(2)
N9 C38 C23 116.95(18)
C39 C38 C23 125.48(19)
C27 C39 C44 118.0(2)
C27 C39 C38 123.2(2)
C44 C39 C38 118.8(2)
C52 C40 C80 120.9(2)
C52 C40 H40 119.6
C80 C40 H40 119.6
C80 C41 C56 120.6(2)
C80 C41 H41 119.7
C56 C41 H41 119.7
C58 C42 C29 120.6(2)
C58 C42 H42 119.7
C29 C42 H42 119.7
C68 C43 C15 107.9(2)
C68 C43 H43A 110.1
C15 C43 H43A 110.1
C68 C43 H43B 110.1
C15 C43 H43B 110.1
H43A C43 H43B 108.4
C74 C44 C67 121.6(2)
C74 C44 C39 118.8(2)
C67 C44 C39 119.6(2)
C47 C45 C73 122.6(2)
C47 C45 C29 118.8(2)
C73 C45 C29 118.6(2)
C27 C46 C70 120.9(2)
C27 C46 H46 119.5
C70 C46 H46 119.5
C75 C47 C45 120.0(2)
C75 C47 H47 120.0
C45 C47 H47 120.0
C37 C48 C10 108.61(19)
C37 C48 H48A 110.0
C10 C48 H48A 110.0
C37 C48 H48B 110.0
C10 C48 H48B 110.0
H48A C48 H48B 108.3
C25 C49 C59 121.0(2)
C25 C49 C84 116.3(2)
C59 C49 C84 122.7(2)
F54 C50 F6 107.3(2)
F54 C50 F22 106.0(3)
F6 C50 F22 106.3(2)
F54 C50 S1 112.1(2)
F6 C50 S1 112.2(2)
F22 C50 S1 112.55(19)
C40 C52 C7 120.2(2)
C40 C52 H52 119.9
C7 C52 H52 119.9
C31 C53 C15 119.7(2)
C31 C53 C86 119.6(2)
C15 C53 C86 120.6(2)
C76 C56 C7 118.8(2)
C76 C56 C41 122.4(2)
C7 C56 C41 118.7(2)
C42 C58 C81 120.2(3)
C42 C58 H58 119.9
C81 C58 H58 119.9
C63 C59 C49 119.3(2)
C63 C59 C88 120.2(3)
C49 C59 C88 120.4(3)
C74 C61 N9 120.3(2)
C74 C61 H61 119.8
N9 C61 H61 119.8
C33 C62 C91 119.6(3)
C33 C62 H62 120.2
C91 C62 H62 120.2
C59 C63 C20 119.9(2)
C59 C63 C96 121.8(3)
C20 C63 C96 118.3(3)
C20 C64 C35 108.8(2)
C20 C64 H64A 109.9
C35 C64 H64A 109.9
C20 C64 H64B 109.9
C35 C64 H64B 109.9
H64A C64 H64B 108.3
C31 C66 H66A 109.5
C31 C66 H66B 109.5
H66A C66 H66B 109.5
C31 C66 H66C 109.5
H66A C66 H66C 109.5
H66B C66 H66C 109.5
C70 C67 C44 120.3(3)
C70 C67 H67 119.8
C44 C67 H67 119.8
N19 C68 C43 109.2(2)
N19 C68 H68A 109.8
C43 C68 H68A 109.8
N19 C68 H68B 109.8
C43 C68 H68B 109.8
H68A C68 H68B 108.3
C67 C70 C46 120.2(2)
C67 C70 H70 119.9
C46 C70 H70 119.9
C89 C71 C83 123.3(2)
C89 C71 C21 117.9(2)
C83 C71 C21 118.8(3)
C81 C73 C45 120.9(2)
C81 C73 H73 119.5
C45 C73 H73 119.5
C61 C74 C44 120.4(2)
C61 C74 H74 119.8
C44 C74 H74 119.8
C47 C75 N18 120.4(2)
C47 C75 H75 119.8
N18 C75 H75 119.8
C26 C76 C56 120.0(2)
C26 C76 H76 120.0
C56 C76 H76 120.0
C89 C77 N19 120.1(2)
C89 C77 H77 119.9
N19 C77 H77 119.9
C41 C80 C40 120.6(2)
C41 C80 H80 119.7
C40 C80 H80 119.7
C73 C81 C58 120.8(3)
C73 C81 H81 119.6
C58 C81 H81 119.6
C91 C83 C71 120.5(3)
C91 C83 H83 119.8
C71 C83 H83 119.8
C87 C84 C49 108.7(2)
C87 C84 H84A 110.0
C49 C84 H84A 110.0
C87 C84 H84B 110.0
C49 C84 H84B 110.0
H84A C84 H84B 108.3
C53 C86 H86A 109.5
C53 C86 H86B 109.5
H86A C86 H86B 109.5
C53 C86 H86C 109.5
H86A C86 H86C 109.5
H86B C86 H86C 109.5
N18 C87 C84 109.9(2)
N18 C87 H87A 109.7
C84 C87 H87A 109.7
N18 C87 H87B 109.7
C84 C87 H87B 109.7
H87A C87 H87B 108.2
C59 C88 H88A 109.5
C59 C88 H88B 109.5
H88A C88 H88B 109.5
C59 C88 H88C 109.5
H88A C88 H88C 109.5
H88B C88 H88C 109.5
C77 C89 C71 121.2(2)
C77 C89 H89 119.4
C71 C89 H89 119.4
C83 C91 C62 121.2(3)
C83 C91 H91 119.4
C62 C91 H91 119.4
F57 C92 F30 108.6(3)
F57 C92 F55 103.9(3)
F30 C92 F55 106.6(3)
F57 C92 S4 112.6(2)
F30 C92 S4 111.7(2)
F55 C92 S4 113.0(2)
F82 C93 F65 107.0(3)
F82 C93 F79 108.5(3)
F65 C93 F79 105.0(3)
F82 C93 S3 113.1(3)
F65 C93 S3 110.8(2)
F79 C93 S3 112.0(3)
F94 C95 F60 106.9(4)
F94 C95 F78 105.2(3)
F60 C95 F78 107.0(3)
F94 C95 S2 112.7(3)
F60 C95 S2 112.9(2)
F78 C95 S2 111.6(3)
C63 C96 H96A 109.5
C63 C96 H96B 109.5
H96A C96 H96B 109.5
C63 C96 H96C 109.5
H96A C96 H96C 109.5
H96B C96 H96C 109.5

loop_
_geom_bond_atom_site_label_1
_geom_bond_atom_site_label_2
_geom_bond_distance
S1 O14 1.420(2)
S1 O11 1.424(2)
S1 O5 1.4342(18)
S1 C50 1.805(3)
S2 O69 1.412(2)
S2 O72 1.421(2)
S2 O16 1.427(2)
S2 C95 1.789(4)
S3 O13 1.422(2)
S3 O32 1.423(2)
S3 O36 1.438(2)
S3 C93 1.806(3)
S4 O90 1.423(3)
S4 O51 1.436(2)
S4 O85 1.437(3)
S4 C92 1.782(4)
F6 C50 1.332(3)
C7 C52 1.414(3)
C7 C28 1.418(3)
C7 C56 1.421(3)
N8 C28 1.341(3)
N8 C26 1.359(3)
N8 C37 1.492(3)
N9 C38 1.353(3)
N9 C61 1.365(3)
N9 C35 1.477(3)
C10 C12 1.396(3)
C10 C31 1.404(3)
C10 C48 1.515(3)
C12 C17 1.408(3)
C12 C28 1.480(3)
C15 C17 1.400(3)
C15 C53 1.406(3)
C15 C43 1.516(3)
C17 C24 1.486(3)
N18 C34 1.343(3)
N18 C75 1.365(3)
N18 C87 1.488(4)
N19 C24 1.338(3)
N19 C77 1.371(3)
N19 C68 1.483(3)
C20 C23 1.409(3)
C20 C63 1.410(4)
C20 C64 1.489(4)
C21 C33 1.413(3)
C21 C24 1.415(3)
C21 C71 1.419(3)
F22 C50 1.335(4)
C23 C25 1.414(3)
C23 C38 1.470(3)
C25 C49 1.396(3)
C25 C34 1.487(3)
C26 C76 1.346(3)
C26 H26 0.9300
C27 C46 1.353(3)
C27 C39 1.423(3)
C27 H27 0.9300
C29 C42 1.408(3)
C29 C45 1.423(3)
C29 C34 1.426(3)
F30 C92 1.329(4)
C31 C53 1.398(3)
C31 C66 1.507(3)
C33 C62 1.361(4)
C33 H33 0.9300
C35 C64 1.506(4)
C35 H35A 0.9700
C35 H35B 0.9700
C37 C48 1.506(4)
C37 H37A 0.9700
C37 H37B 0.9700
C38 C39 1.425(3)
C39 C44 1.423(3)
C40 C52 1.362(3)
C40 C80 1.401(4)
C40 H40 0.9300
C41 C80 1.348(4)
C41 C56 1.421(3)
C41 H41 0.9300
C42 C58 1.360(4)
C42 H42 0.9300
C43 C68 1.512(4)
C43 H43A 0.9700
C43 H43B 0.9700
C44 C74 1.407(4)
C44 C67 1.409(4)
C45 C47 1.406(4)
C45 C73 1.414(4)
C46 C70 1.406(4)
C46 H46 0.9300
C47 C75 1.348(4)
C47 H47 0.9300
C48 H48A 0.9700
C48 H48B 0.9700
C49 C59 1.404(4)
C49 C84 1.509(4)
C50 F54 1.325(4)
C52 H52 0.9300
C53 C86 1.506(4)
F55 C92 1.333(4)
C56 C76 1.404(3)
F57 C92 1.326(3)
C58 C81 1.411(4)
C58 H58 0.9300
C59 C63 1.401(4)
C59 C88 1.516(4)
F60 C95 1.330(4)
C61 C74 1.344(4)
C61 H61 0.9300
C62 C91 1.410(4)
C62 H62 0.9300
C63 C96 1.508(4)
C64 H64A 0.9700
C64 H64B 0.9700
F65 C93 1.321(4)
C66 H66A 0.9600
C66 H66B 0.9600
C66 H66C 0.9600
C67 C70 1.367(4)
C67 H67 0.9300
C68 H68A 0.9700
C68 H68B 0.9700
C70 H70 0.9300
C71 C89 1.401(4)
C71 C83 1.417(4)
C73 C81 1.340(4)
C73 H73 0.9300
C74 H74 0.9300
C75 H75 0.9300
C76 H76 0.9300
C77 C89 1.339(4)
C77 H77 0.9300
F78 C95 1.333(5)
F79 C93 1.336(4)
C80 H80 0.9300
C81 H81 0.9300
F82 C93 1.304(5)
C83 C91 1.346(4)
C83 H83 0.9300
C84 C87 1.488(4)
C84 H84A 0.9700
C84 H84B 0.9700
C86 H86A 0.9600
C86 H86B 0.9600
C86 H86C 0.9600
C87 H87A 0.9700
C87 H87B 0.9700
C88 H88A 0.9600
C88 H88B 0.9600
C88 H88C 0.9600
C89 H89 0.9300
C91 H91 0.9300
F94 C95 1.313(5)
C96 H96A 0.9600
C96 H96B 0.9600
C96 H96C 0.9600
